data_4502149
loop_
_publ_author_name
'Martin, Adam D.'
'Hartlieb, Karel J.'
'Sobolev, Alexandre N.'
'Raston, Colin L.'

_publ_section_title
;
 Hirshfeld Surface Analysis of Substituted Phenols
;
_journal_issue 12
_journal_name_full 'Crystal Growth &amp; Design'
_journal_page_first 5302
_journal_paper_doi 10.1021/cg1011605
_journal_volume 10
_journal_year 2010
_chemical_formula_moiety 'C13 H10 N2 O6'
_chemical_formula_sum 'C13 H10 N2 O6'
_chemical_formula_weight 290.23
_chemical_name_systematic
; 
 2,2'-methylenebis(4-nitrophenol)
;
_space_group_IT_number 2
_symmetry_cell_setting triclinic
_symmetry_Int_Tables_number 2
_symmetry_space_group_name_Hall '-P 1'
_symmetry_space_group_name_H-M 'P -1'
_atom_sites_solution_hydrogens geom
_atom_sites_solution_primary direct
_atom_sites_solution_secondary difmap
_audit_creation_method SHELXL-97
_cell_angle_alpha 75.44(3)
_cell_angle_beta 89.25(5)
_cell_angle_gamma 71.88(4)
_cell_formula_units_Z 4
_cell_length_a 9.547(7)
_cell_length_b 11.459(4)
_cell_length_c 12.227(6)
_cell_measurement_reflns_used 1222
_cell_measurement_temperature 100(2)
_cell_measurement_theta_max 64.99
_cell_measurement_theta_min 3.75
_cell_volume 1227.4(12)
_computing_cell_refinement
;
CrysAlis RED, Oxford Diffraction Ltd.,
Version 1.171.31.8 (release 12-01-2007 CrysAlis171 .NET)
(compiled Jan 12 2007,17:49:11)
;
_computing_data_collection
;
CrysAlis CCD, Oxford Diffraction Ltd.,
Version 1.171.31.8 (release 12-01-2007 CrysAlis171 .NET)
(compiled Jan 12 2007,17:49:11)
;
_computing_data_reduction
;
CrysAlis RED, Oxford Diffraction Ltd.,
Version 1.171.31.8 (release 12-01-2007 CrysAlis171 .NET)
(compiled Jan 12 2007,17:49:11)
;
_computing_molecular_graphics 'X-Seed 2.0 (Barbour, 2001)'
_computing_publication_material 'SHELXL-97 (Sheldrick, 1997)'
_computing_structure_refinement 'SHELXL-97 (Sheldrick, 1997)'
_computing_structure_solution 'SHELXS-97 (Sheldrick, 1990)'
_diffrn_ambient_temperature 100(2)
_diffrn_detector_area_resol_mean 10.4738
_diffrn_measured_fraction_theta_full 0.988
_diffrn_measured_fraction_theta_max 0.988
_diffrn_measurement_device_type 'Oxford Diffraction Gemini-R Ultra, Ruby CCD'
_diffrn_measurement_method '\w scans'
_diffrn_radiation_monochromator graphite
_diffrn_radiation_source 'Enhance (Cu) X-ray Source'
_diffrn_radiation_type CuK\a
_diffrn_radiation_wavelength 1.54178
_diffrn_reflns_av_R_equivalents 0.1051
_diffrn_reflns_av_sigmaI/netI 0.1849
_diffrn_reflns_limit_h_max 11
_diffrn_reflns_limit_h_min -11
_diffrn_reflns_limit_k_max 13
_diffrn_reflns_limit_k_min -13
_diffrn_reflns_limit_l_max 14
_diffrn_reflns_limit_l_min -14
_diffrn_reflns_number 15247
_diffrn_reflns_theta_full 65.00
_diffrn_reflns_theta_max 65.00
_diffrn_reflns_theta_min 3.74
_exptl_absorpt_coefficient_mu 1.090
_exptl_absorpt_correction_T_max 0.9475
_exptl_absorpt_correction_T_min 0.8803
_exptl_absorpt_correction_type multi-scan
_exptl_absorpt_process_details
;
CrysAlis RED, Oxford Diffraction Ltd.,
Version 1.171.31.8 (release 12-01-2007 CrysAlis171 .NET)
(compiled Jan 12 2007,17:49:11)
Empirical absorption correction using spherical harmonics,
 implemented in SCALE3 ABSPACK scaling algorithm.
;
_exptl_crystal_colour colorless
_exptl_crystal_density_diffrn 1.571
_exptl_crystal_density_meas ?
_exptl_crystal_density_method 'not measured'
_exptl_crystal_description prism
_exptl_crystal_F_000 600
_exptl_crystal_size_max 0.12
_exptl_crystal_size_mid 0.06
_exptl_crystal_size_min 0.05
_refine_diff_density_max 0.244
_refine_diff_density_min -0.202
_refine_diff_density_rms 0.059
_refine_ls_extinction_method none
_refine_ls_goodness_of_fit_ref 1.002
_refine_ls_hydrogen_treatment constr
_refine_ls_matrix_type full
_refine_ls_number_parameters 383
_refine_ls_number_reflns 4129
_refine_ls_number_restraints 0
_refine_ls_restrained_S_all 1.002
_refine_ls_R_factor_all 0.1390
_refine_ls_R_factor_gt 0.0553
_refine_ls_shift/su_max 0.000
_refine_ls_shift/su_mean 0.000
_refine_ls_structure_factor_coef Fsqd
_refine_ls_weighting_details 'calc w=1/[\s^2^(Fo^2^)+(0.0200P)^2^+0.0000P] where P=(Fo^2^+2Fc^2^)/3'
_refine_ls_weighting_scheme calc
_refine_ls_wR_factor_gt 0.0984
_refine_ls_wR_factor_ref 0.1106
_reflns_number_gt 1499
_reflns_number_total 4129
_reflns_threshold_expression >2sigma(I)
_cod_data_source_file cg1011605_si_002.cif
_cod_data_source_block mm070409
_cod_depositor_comments
;
The following automatic conversions were performed:

'_exptl_crystal_density_meas' value 'not measured' was changed to '?'
- the value is perceived as not measured.

Automatic conversion script
Id: cif_fix_values 3008 2015-01-20 13:52:24Z robertas 
;
_cod_original_cell_volume 1227.5(11)
_cod_database_code 4502149

loop_
_symmetry_equiv_pos_as_xyz
'x, y, z'
'-x, -y, -z'

loop_
_atom_site_label
_atom_site_type_symbol
_atom_site_fract_x
_atom_site_fract_y
_atom_site_fract_z
_atom_site_U_iso_or_equiv
_atom_site_adp_type
_atom_site_occupancy
_atom_site_symmetry_multiplicity
_atom_site_calc_flag
_atom_site_refinement_flags
O1 O 0.4935(4) 0.1794(3) -0.2134(3) 0.0589(10) Uani 1 1 d .
H1 H 0.5291 0.1250 -0.2498 0.088 Uiso 1 1 calc R
C11 C 0.3993(5) 0.1410(5) -0.1411(4) 0.0452(13) Uani 1 1 d .
C12 C 0.3193(5) 0.2232(4) -0.0822(4) 0.0443(13) Uani 1 1 d .
C13 C 0.2238(5) 0.1824(4) -0.0048(4) 0.0442(13) Uani 1 1 d .
H13 H 0.1674 0.2374 0.0378 0.053 Uiso 1 1 calc R
C14 C 0.2118(5) 0.0654(4) 0.0095(4) 0.0431(13) Uani 1 1 d .
C15 C 0.2926(5) -0.0205(5) -0.0483(4) 0.0486(14) Uani 1 1 d .
H15 H 0.2831 -0.1029 -0.0354 0.058 Uiso 1 1 calc R
C16 C 0.3870(6) 0.0172(5) -0.1250(4) 0.0497(14) Uani 1 1 d .
H16 H 0.4433 -0.0387 -0.1667 0.060 Uiso 1 1 calc R
N1 N 0.1123(5) 0.0265(4) 0.0925(4) 0.0493(11) Uani 1 1 d .
O11 O 0.1122(4) -0.0865(3) 0.1126(3) 0.0574(10) Uani 1 1 d .
O12 O 0.0339(4) 0.1037(3) 0.1389(3) 0.0573(10) Uani 1 1 d .
O2 O 0.3696(4) 0.3076(4) 0.1352(3) 0.0536(9) Uani 1 1 d .
H2 H 0.3783 0.3105 0.2027 0.080 Uiso 1 1 calc R
C21 C 0.4920(6) 0.3237(4) 0.0807(4) 0.0468(14) Uani 1 1 d .
C22 C 0.6177(5) 0.3154(4) 0.1415(5) 0.0461(13) Uani 1 1 d .
H22A H 0.6242 0.2943 0.2219 0.055 Uiso 1 1 calc R
C23 C 0.7347(6) 0.3395(4) 0.0797(5) 0.0488(14) Uani 1 1 d .
H23 H 0.8219 0.3379 0.1174 0.059 Uiso 1 1 calc R
C24 C 0.7212(6) 0.3656(4) -0.0365(5) 0.0463(13) Uani 1 1 d .
C25 C 0.5963(5) 0.3685(4) -0.0948(4) 0.0475(13) Uani 1 1 d .
H25 H 0.5922 0.3856 -0.1750 0.057 Uiso 1 1 calc R
C26 C 0.4769(6) 0.3468(4) -0.0369(4) 0.0462(13) Uani 1 1 d .
N2 N 0.8390(5) 0.4022(4) -0.1040(5) 0.0576(13) Uani 1 1 d .
O21 O 0.9378(4) 0.4185(3) -0.0514(4) 0.0696(12) Uani 1 1 d .
O22 O 0.8335(4) 0.4148(4) -0.2051(3) 0.0676(11) Uani 1 1 d .
C1 C 0.3375(5) 0.3521(4) -0.0976(4) 0.0474(13) Uani 1 1 d .
H11 H 0.2513 0.4073 -0.0691 0.057 Uiso 1 1 calc R
H12 H 0.3390 0.3909 -0.1795 0.057 Uiso 1 1 calc R
O3 O 0.1197(4) 0.8207(3) 0.3487(3) 0.0567(10) Uani 1 1 d .
H3 H 0.0943 0.8431 0.2791 0.085 Uiso 1 1 calc R
C31 C 0.0019(6) 0.8678(4) 0.4065(4) 0.0433(13) Uani 1 1 d .
C32 C 0.0239(5) 0.8220(4) 0.5252(4) 0.0443(13) Uani 1 1 d .
C33 C -0.0914(6) 0.8698(4) 0.5884(4) 0.0478(13) Uani 1 1 d .
H33 H -0.0811 0.8432 0.6688 0.057 Uiso 1 1 calc R
C34 C -0.2234(6) 0.9577(4) 0.5319(4) 0.0422(13) Uani 1 1 d .
C35 C -0.2433(6) 0.9989(4) 0.4165(4) 0.0482(14) Uani 1 1 d .
H35 H -0.3344 1.0581 0.3807 0.058 Uiso 1 1 calc R
C36 C -0.1287(5) 0.9529(4) 0.3526(4) 0.0456(13) Uani 1 1 d .
H36 H -0.1402 0.9800 0.2722 0.055 Uiso 1 1 calc R
N3 N -0.3398(5) 1.0120(4) 0.5994(4) 0.0562(12) Uani 1 1 d .
O31 O -0.4478(5) 1.0987(4) 0.5525(4) 0.0754(12) Uani 1 1 d .
O32 O -0.3243(4) 0.9720(4) 0.7028(3) 0.0678(11) Uani 1 1 d .
O4 O 0.0268(4) 0.5690(3) 0.7147(3) 0.0577(10) Uani 1 1 d .
H4 H -0.0091 0.5161 0.7554 0.087 Uiso 1 1 calc R
C41 C 0.1103(5) 0.5162(5) 0.6382(4) 0.0461(13) Uani 1 1 d .
C42 C 0.1223(5) 0.3988(4) 0.6262(4) 0.0475(13) Uani 1 1 d .
H42 H 0.0708 0.3494 0.6741 0.057 Uiso 1 1 calc R
C43 C 0.2062(6) 0.3502(5) 0.5472(4) 0.0500(14) Uani 1 1 d .
H43 H 0.2115 0.2694 0.5372 0.060 Uiso 1 1 calc R
C44 C 0.2846(5) 0.4245(5) 0.4815(4) 0.0440(13) Uani 1 1 d .
C45 C 0.2748(5) 0.5417(4) 0.4921(4) 0.0436(13) Uani 1 1 d .
H45 H 0.3287 0.5895 0.4452 0.052 Uiso 1 1 calc R
C46 C 0.1872(5) 0.5924(5) 0.5706(4) 0.0458(13) Uani 1 1 d .
N4 N 0.3748(5) 0.3752(4) 0.3968(4) 0.0500(11) Uani 1 1 d .
O41 O 0.3533(4) 0.2866(3) 0.3663(3) 0.0591(10) Uani 1 1 d .
O42 O 0.4640(4) 0.4269(3) 0.3552(3) 0.0580(10) Uani 1 1 d .
C2 C 0.1666(5) 0.7252(4) 0.5813(4) 0.0472(13) Uani 1 1 d .
H21 H 0.1708 0.7229 0.6627 0.057 Uiso 1 1 calc R
H22 H 0.2497 0.7527 0.5477 0.057 Uiso 1 1 calc R

loop_
_atom_site_aniso_label
_atom_site_aniso_U_11
_atom_site_aniso_U_22
_atom_site_aniso_U_33
_atom_site_aniso_U_23
_atom_site_aniso_U_13
_atom_site_aniso_U_12
O1 0.061(3) 0.071(3) 0.058(3) -0.022(2) 0.025(2) -0.035(2)
C11 0.038(3) 0.052(3) 0.039(3) -0.007(3) 0.006(3) -0.010(3)
C12 0.047(3) 0.046(3) 0.040(3) -0.014(2) 0.009(3) -0.012(3)
C13 0.043(3) 0.040(3) 0.050(3) -0.011(2) 0.008(3) -0.014(3)
C14 0.042(3) 0.042(3) 0.044(3) -0.010(2) 0.010(3) -0.013(3)
C15 0.043(3) 0.052(3) 0.054(4) -0.014(3) 0.009(3) -0.019(3)
C16 0.048(3) 0.051(3) 0.049(3) -0.015(3) 0.004(3) -0.011(3)
N1 0.053(3) 0.056(3) 0.048(3) -0.012(2) 0.021(2) -0.031(2)
O11 0.064(3) 0.046(2) 0.062(3) -0.0086(18) 0.021(2) -0.0222(19)
O12 0.060(3) 0.054(2) 0.062(3) -0.0176(19) 0.027(2) -0.022(2)
O2 0.058(2) 0.060(2) 0.051(2) -0.0165(19) 0.0192(19) -0.028(2)
C21 0.052(4) 0.039(3) 0.055(4) -0.016(3) 0.019(3) -0.019(3)
C22 0.043(3) 0.036(3) 0.056(4) -0.011(2) 0.006(3) -0.009(2)
C23 0.049(3) 0.036(3) 0.059(4) -0.013(3) 0.006(3) -0.010(3)
C24 0.046(3) 0.041(3) 0.055(4) -0.010(2) 0.021(3) -0.021(3)
C25 0.049(3) 0.039(3) 0.052(3) -0.008(2) 0.011(3) -0.013(3)
C26 0.051(4) 0.035(3) 0.053(4) -0.007(2) 0.011(3) -0.017(3)
N2 0.044(3) 0.046(3) 0.082(4) -0.015(3) 0.017(3) -0.015(2)
O21 0.053(3) 0.069(3) 0.090(3) -0.011(2) 0.013(2) -0.032(2)
O22 0.068(3) 0.082(3) 0.054(3) -0.014(2) 0.026(2) -0.030(2)
C1 0.046(3) 0.051(3) 0.043(3) -0.007(2) 0.005(3) -0.017(3)
O3 0.062(2) 0.052(2) 0.053(2) -0.0118(19) 0.020(2) -0.0148(19)
C31 0.047(3) 0.036(3) 0.054(4) -0.020(3) 0.019(3) -0.018(3)
C32 0.049(3) 0.036(3) 0.052(4) -0.011(2) 0.010(3) -0.020(3)
C33 0.057(4) 0.039(3) 0.053(3) -0.014(3) 0.013(3) -0.021(3)
C34 0.048(3) 0.032(3) 0.048(4) -0.010(3) 0.015(3) -0.016(3)
C35 0.047(3) 0.039(3) 0.059(4) -0.009(3) 0.003(3) -0.018(3)
C36 0.048(3) 0.046(3) 0.045(3) -0.009(3) 0.010(3) -0.020(3)
N3 0.052(3) 0.051(3) 0.070(4) -0.021(3) 0.023(3) -0.019(3)
O31 0.051(3) 0.063(3) 0.095(3) -0.015(2) 0.018(2) 0.000(2)
O32 0.073(3) 0.071(3) 0.058(3) -0.017(2) 0.026(2) -0.021(2)
O4 0.059(3) 0.049(2) 0.063(3) -0.012(2) 0.022(2) -0.0171(19)
C41 0.047(3) 0.049(3) 0.042(3) -0.013(3) 0.012(3) -0.014(3)
C42 0.050(3) 0.044(3) 0.046(3) -0.003(3) 0.007(3) -0.019(3)
C43 0.055(4) 0.045(3) 0.051(4) -0.013(3) 0.016(3) -0.020(3)
C44 0.043(3) 0.045(3) 0.044(3) -0.016(3) 0.009(3) -0.011(3)
C45 0.046(3) 0.041(3) 0.046(3) -0.014(2) 0.011(3) -0.015(3)
C46 0.042(3) 0.050(3) 0.045(3) -0.007(3) 0.007(3) -0.017(3)
N4 0.052(3) 0.045(3) 0.049(3) -0.010(2) 0.010(2) -0.012(2)
O41 0.079(3) 0.051(2) 0.057(2) -0.0207(19) 0.017(2) -0.029(2)
O42 0.055(3) 0.061(2) 0.064(3) -0.015(2) 0.019(2) -0.027(2)
C2 0.045(3) 0.051(3) 0.049(3) -0.011(3) 0.007(3) -0.024(3)

loop_
_atom_type_symbol
_atom_type_description
_atom_type_scat_dispersion_real
_atom_type_scat_dispersion_imag
_atom_type_scat_source
C C 0.0181 0.0091 'International Tables Vol C Tables 4.2.6.8 and 6.1.1.4'
H H 0.0000 0.0000 'International Tables Vol C Tables 4.2.6.8 and 6.1.1.4'
N N 0.0311 0.0180 'International Tables Vol C Tables 4.2.6.8 and 6.1.1.4'
O O 0.0492 0.0322 'International Tables Vol C Tables 4.2.6.8 and 6.1.1.4'

loop_
_geom_angle_atom_site_label_1
_geom_angle_atom_site_label_2
_geom_angle_atom_site_label_3
_geom_angle
O1 C11 C12 118.0(4)
O1 C11 C16 120.6(4)
C12 C11 C16 121.5(4)
C11 C12 C13 118.1(5)
C11 C12 C1 120.7(4)
C13 C12 C1 121.2(4)
C14 C13 C12 120.1(5)
C13 C14 C15 123.0(5)
C13 C14 N1 118.1(4)
C15 C14 N1 118.9(4)
C16 C15 C14 118.0(5)
C15 C16 C11 119.3(5)
O12 N1 O11 123.0(4)
O12 N1 C14 119.5(4)
O11 N1 C14 117.5(4)
O2 C21 C22 120.7(5)
O2 C21 C26 114.5(5)
C22 C21 C26 124.8(5)
C21 C22 C23 117.4(5)
C24 C23 C22 118.9(5)
C23 C24 C25 122.4(5)
C23 C24 N2 119.5(5)
C25 C24 N2 117.9(5)
C24 C25 C26 120.6(5)
C25 C26 C21 115.8(5)
C25 C26 C1 122.1(5)
C21 C26 C1 122.1(4)
O22 N2 O21 123.8(5)
O22 N2 C24 119.5(5)
O21 N2 C24 116.7(5)
C12 C1 C26 113.0(4)
O3 C31 C36 122.2(5)
O3 C31 C32 115.0(5)
C36 C31 C32 122.8(5)
C33 C32 C31 117.3(5)
C33 C32 C2 121.3(5)
C31 C32 C2 121.4(4)
C32 C33 C34 119.0(5)
C35 C34 C33 122.6(5)
C35 C34 N3 119.1(5)
C33 C34 N3 118.2(5)
C34 C35 C36 118.9(5)
C31 C36 C35 119.3(5)
O31 N3 O32 121.5(5)
O31 N3 C34 119.3(5)
O32 N3 C34 119.1(5)
O4 C41 C42 123.7(4)
O4 C41 C46 114.9(4)
C42 C41 C46 121.3(5)
C41 C42 C43 121.6(5)
C42 C43 C44 117.1(5)
C45 C44 C43 122.3(5)
C45 C44 N4 119.3(4)
C43 C44 N4 118.4(5)
C44 C45 C46 120.7(5)
C45 C46 C41 116.9(5)
C45 C46 C2 122.6(4)
C41 C46 C2 120.5(4)
O42 N4 O41 123.0(4)
O42 N4 C44 118.3(4)
O41 N4 C44 118.7(4)
C32 C2 C46 114.1(4)

loop_
_geom_bond_atom_site_label_1
_geom_bond_atom_site_label_2
_geom_bond_distance
O1 C11 1.347(6)
C11 C12 1.367(6)
C11 C16 1.424(7)
C12 C13 1.402(7)
C12 C1 1.505(6)
C13 C14 1.350(6)
C14 C15 1.388(6)
C14 N1 1.463(6)
C15 C16 1.376(7)
N1 O12 1.223(5)
N1 O11 1.255(5)
O2 C21 1.377(6)
C21 C22 1.386(7)
C21 C26 1.395(7)
C22 C23 1.399(7)
C23 C24 1.376(7)
C24 C25 1.384(7)
C24 N2 1.488(6)
C25 C26 1.390(7)
C26 C1 1.510(7)
N2 O22 1.208(6)
N2 O21 1.235(6)
O3 C31 1.360(5)
C31 C36 1.372(7)
C31 C32 1.408(7)
C32 C33 1.388(6)
C32 C2 1.503(7)
C33 C34 1.401(7)
C34 C35 1.366(7)
C34 N3 1.452(6)
C35 C36 1.382(6)
N3 O31 1.213(6)
N3 O32 1.226(5)
O4 C41 1.357(5)
C41 C42 1.359(6)
C41 C46 1.417(7)
C42 C43 1.364(6)
C43 C44 1.403(7)
C44 C45 1.357(6)
C44 N4 1.449(6)
C45 C46 1.384(6)
C46 C2 1.511(6)
N4 O42 1.219(5)
N4 O41 1.239(5)

loop_
_geom_hbond_atom_site_label_D
_geom_hbond_atom_site_label_H
_geom_hbond_atom_site_label_A
_geom_hbond_distance_DH
_geom_hbond_distance_HA
_geom_hbond_distance_DA
_geom_hbond_angle_DHA
_geom_hbond_site_symmetry_A
O1 H1 O32 0.84 2.08 2.886(5) 160.2 1_644
O2 H2 O41 0.84 1.97 2.781(5) 161.6 .
O3 H3 O11 0.84 2.02 2.808(5) 156.2 1_565
O4 H4 O22 0.84 2.15 2.933(5) 154.9 1_456

loop_
_geom_torsion_atom_site_label_1
_geom_torsion_atom_site_label_2
_geom_torsion_atom_site_label_3
_geom_torsion_atom_site_label_4
_geom_torsion
O1 C11 C12 C13 -178.5(5)
C16 C11 C12 C13 0.0(7)
O1 C11 C12 C1 -0.5(7)
C16 C11 C12 C1 178.0(5)
C11 C12 C13 C14 -0.5(7)
C1 C12 C13 C14 -178.5(5)
C12 C13 C14 C15 1.2(8)
C12 C13 C14 N1 179.1(5)
C13 C14 C15 C16 -1.2(8)
N1 C14 C15 C16 -179.2(5)
C14 C15 C16 C11 0.7(8)
O1 C11 C16 C15 178.3(5)
C12 C11 C16 C15 -0.1(8)
C13 C14 N1 O12 6.4(7)
C15 C14 N1 O12 -175.6(5)
C13 C14 N1 O11 -173.6(5)
C15 C14 N1 O11 4.5(7)
O2 C21 C22 C23 -176.7(4)
C26 C21 C22 C23 4.0(7)
C21 C22 C23 C24 -2.2(7)
C22 C23 C24 C25 -0.2(7)
C22 C23 C24 N2 174.8(4)
C23 C24 C25 C26 1.0(8)
N2 C24 C25 C26 -174.1(4)
C24 C25 C26 C21 0.5(7)
C24 C25 C26 C1 178.6(5)
O2 C21 C26 C25 177.5(4)
C22 C21 C26 C25 -3.1(7)
O2 C21 C26 C1 -0.6(7)
C22 C21 C26 C1 178.8(4)
C23 C24 N2 O22 173.9(5)
C25 C24 N2 O22 -10.9(7)
C23 C24 N2 O21 -6.4(7)
C25 C24 N2 O21 168.8(5)
C11 C12 C1 C26 -76.7(6)
C13 C12 C1 C26 101.2(6)
C25 C26 C1 C12 108.7(5)
C21 C26 C1 C12 -73.3(6)
O3 C31 C32 C33 178.2(4)
C36 C31 C32 C33 -2.2(7)
O3 C31 C32 C2 -1.8(6)
C36 C31 C32 C2 177.8(5)
C31 C32 C33 C34 1.4(7)
C2 C32 C33 C34 -178.6(4)
C32 C33 C34 C35 -0.1(7)
C32 C33 C34 N3 -176.7(4)
C33 C34 C35 C36 -0.5(7)
N3 C34 C35 C36 176.0(4)
O3 C31 C36 C35 -178.9(4)
C32 C31 C36 C35 1.6(7)
C34 C35 C36 C31 -0.3(7)
C35 C34 N3 O31 -5.1(7)
C33 C34 N3 O31 171.6(5)
C35 C34 N3 O32 177.5(4)
C33 C34 N3 O32 -5.8(7)
O4 C41 C42 C43 179.2(5)
C46 C41 C42 C43 -1.4(8)
C41 C42 C43 C44 2.4(8)
C42 C43 C44 C45 -2.2(8)
C42 C43 C44 N4 180.0(4)
C43 C44 C45 C46 0.9(8)
N4 C44 C45 C46 178.7(5)
C44 C45 C46 C41 0.3(7)
C44 C45 C46 C2 -176.7(5)
O4 C41 C46 C45 179.4(4)
C42 C41 C46 C45 0.0(8)
O4 C41 C46 C2 -3.6(7)
C42 C41 C46 C2 177.0(5)
C45 C44 N4 O42 15.9(7)
C43 C44 N4 O42 -166.2(5)
C45 C44 N4 O41 -160.8(5)
C43 C44 N4 O41 17.1(7)
C33 C32 C2 C46 106.4(5)
C31 C32 C2 C46 -73.6(6)
C45 C46 C2 C32 100.5(6)
C41 C46 C2 C32 -76.4(6)
